data_2013570
loop_
_publ_author_name
'Wu, A.-Qing'
'Cai, Li-Zhen'
'Chen, Wen-Tong'
'Guo, Guo-Cong'
'Huang, Jin-Shun'

_publ_section_title
;
 A one-dimensional copper coordination polymer containing both
 dicyanamide and 1,10-phenanthroline ligands
;
_journal_issue 11
_journal_name_full 'Acta Crystallographica Section C'
_journal_page_first m491
_journal_page_last m493
_journal_paper_doi 10.1107/S0108270103023114
_journal_volume 59
_journal_year 2003
_chemical_formula_iupac '[Cu (C2 H3 O2) (C2 N3) (C12 H8 N2)] , 3H2 O'
_chemical_formula_moiety 'C16 H11 Cu N5 O2 , 3H2 O'
_chemical_formula_sum 'C16 H17 Cu N5 O5'
_chemical_formula_weight 422.89
_chemical_name_systematic
;
catena-poly[[[acetato(1,10-phenanthroline-\k^2^N,N')copper(II)]-\m-
dicyanamido-\k^2^N^1^:N^5^] trihydrate]
;
_space_group_IT_number 15
_symmetry_cell_setting monoclinic
_symmetry_space_group_name_Hall '-C 2yc'
_symmetry_space_group_name_H-M 'C 1 2/c 1'
_atom_sites_solution_hydrogens geom
_atom_sites_solution_primary direct
_atom_sites_solution_secondary difmap
_cell_angle_alpha 90
_cell_angle_beta 117.906(9)
_cell_angle_gamma 90
_cell_formula_units_Z 8
_cell_length_a 26.717(4)
_cell_length_b 7.4853(10)
_cell_length_c 20.601(3)
_cell_measurement_reflns_used 5119
_cell_measurement_temperature 293(2)
_cell_measurement_theta_max 27.484
_cell_measurement_theta_min 3.091
_cell_volume 3640.8(10)
_computing_cell_refinement CrystalClear
_computing_data_collection 'CrystalClear (Rigaku, 2002)'
_computing_data_reduction CrystalClear
_computing_molecular_graphics SHELXTL
_computing_publication_material SHELXTL
_computing_structure_refinement SHELXTL
_computing_structure_solution 'SHELXTL (Sheldrick, 1995)'
_diffrn_ambient_temperature 293(2)
_diffrn_measured_fraction_theta_full 0.997
_diffrn_measured_fraction_theta_max 0.997
_diffrn_measurement_device_type 'Rigaku Mercury CCD area-detector'
_diffrn_measurement_method \w
_diffrn_radiation_monochromator graphite
_diffrn_radiation_source 'fine-focus sealed tube'
_diffrn_radiation_type MoK\a
_diffrn_radiation_wavelength 0.71073
_diffrn_reflns_av_R_equivalents 0.046
_diffrn_reflns_av_sigmaI/netI 0.059
_diffrn_reflns_limit_h_max 28
_diffrn_reflns_limit_h_min -31
_diffrn_reflns_limit_k_max 8
_diffrn_reflns_limit_k_min -8
_diffrn_reflns_limit_l_max 24
_diffrn_reflns_limit_l_min -24
_diffrn_reflns_number 11803
_diffrn_reflns_theta_full 25.03
_diffrn_reflns_theta_max 25.03
_diffrn_reflns_theta_min 3.11
_diffrn_standards_decay_% 0
_diffrn_standards_number 0
_exptl_absorpt_coefficient_mu 1.238
_exptl_absorpt_correction_T_max 0.734
_exptl_absorpt_correction_T_min 0.590
_exptl_absorpt_correction_type multi-scan
_exptl_absorpt_process_details '(CrystalClear; Rigaku, 2002)'
_exptl_crystal_colour blue
_exptl_crystal_density_diffrn 1.543
_exptl_crystal_density_meas ?
_exptl_crystal_density_method 'not measured'
_exptl_crystal_description block
_exptl_crystal_F_000 1736
_exptl_crystal_size_max 0.45
_exptl_crystal_size_mid 0.30
_exptl_crystal_size_min 0.25
_refine_diff_density_max 0.66
_refine_diff_density_min -0.40
_refine_ls_extinction_method none
_refine_ls_goodness_of_fit_ref 1.068
_refine_ls_hydrogen_treatment mixed
_refine_ls_matrix_type full
_refine_ls_number_parameters 262
_refine_ls_number_reflns 3212
_refine_ls_number_restraints 6
_refine_ls_restrained_S_all 1.067
_refine_ls_R_factor_all 0.077
_refine_ls_R_factor_gt 0.055
_refine_ls_shift/su_max 0.001
_refine_ls_shift/su_mean 0.000
_refine_ls_structure_factor_coef Fsqd
_refine_ls_weighting_details 'calc w = 1/[\s^2^(Fo^2^)+(0.0654P)^2^] where P=(Fo^2^+2Fc^2^)/3'
_refine_ls_weighting_scheme calc
_refine_ls_wR_factor_gt 0.123
_refine_ls_wR_factor_ref 0.138
_reflns_number_gt 2583
_reflns_number_total 3212
_reflns_threshold_expression I>2\s(I)
_cod_data_source_file fa1028.cif
_cod_data_source_block I
_cod_depositor_comments
;
The following automatic conversions were performed:
'_geom_bond_publ_flag' value 'Yes' changed to 'yes' according to
'/home/saulius/struct/CIF-dictionaries/cif_core.dic' dictionary named
'cif_core.dic' version 2.4.1 from 2010-06-29 (9
times).

'_geom_bond_publ_flag' value 'No' changed to 'no' according to
'/home/saulius/struct/CIF-dictionaries/cif_core.dic' dictionary named
'cif_core.dic' version 2.4.1 from 2010-06-29 (36 times).

Automatic conversion script
Id: cif_fix_enum 1527 2010-12-29 10:47:43Z saulius 

The following automatic conversions were performed:

'_geom_bond_publ_flag' value 'Yes' changed to 'yes' according to
/home/saulius/struct/CIF-dictionaries/cif_core.dic dictionary named
'cif_core.dic' version 2.4.1 from 2010-06-29 (9
times).

'_geom_bond_publ_flag' value 'No' changed to 'no' according
to /home/saulius/struct/CIF-dictionaries/cif_core.dic dictionary
named 'cif_core.dic' version 2.4.1 from 2010-06-29 (36
times).

'_geom_angle_publ_flag' value 'Yes' changed to 'yes'
according to /home/saulius/struct/CIF-dictionaries/cif_core.dic
dictionary named 'cif_core.dic' version 2.4.1 from 2010-06-29 (10
times).

'_geom_angle_publ_flag' value 'No' changed to 'no' according
to /home/saulius/struct/CIF-dictionaries/cif_core.dic dictionary
named 'cif_core.dic' version 2.4.1 from 2010-06-29 (60 times).

Automatic conversion script
Id: cif_fix_values 1715 2011-07-08 13:25:40Z adriana 

The following automatic conversions were performed:

'_exptl_crystal_density_meas' value 'not measured' was changed to '?'
- the value is perceived as not measured.

Automatic conversion script
Id: cif_fix_values 3008 2015-01-20 13:52:24Z robertas 
;
_cod_original_sg_symbol_H-M 'C 2/c'
_cod_database_code 2013570
_cod_database_fobs_code 2013570

loop_
_symmetry_equiv_pos_as_xyz
'x, y, z'
'-x, y, -z+1/2'
'x+1/2, y+1/2, z'
'-x+1/2, y+1/2, -z+1/2'
'-x, -y, -z'
'x, -y, z-1/2'
'-x+1/2, -y+1/2, -z'
'x+1/2, -y+1/2, z-1/2'

loop_
_atom_site_label
_atom_site_fract_x
_atom_site_fract_y
_atom_site_fract_z
_atom_site_U_iso_or_equiv
_atom_site_adp_type
_atom_site_calc_flag
_atom_site_refinement_flags
_atom_site_occupancy
_atom_site_disorder_assembly
_atom_site_disorder_group
_atom_site_type_symbol
Cu1 0.094415(9) 0.60016(3) 0.417161(11) 0.03705(7) Uani d . 1 . . Cu
O1 0.17539(5) 0.57811(17) 0.45487(7) 0.0440(4) Uani d . 1 . . O
O2 0.18161(5) 0.37388(19) 0.53669(7) 0.0540(5) Uani d . 1 . . O
N1 0.10269(6) 0.7215(2) 0.50949(7) 0.0380(5) Uani d . 1 . . N
N2 0.01189(6) 0.62087(19) 0.39175(8) 0.0380(5) Uani d . 1 . . N
N3 0.08858(7) 0.8214(2) 0.34530(9) 0.0558(6) Uani d . 1 . . N
N4 0.08104(10) 1.1150(2) 0.29091(10) 0.0838(7) Uani d . 1 . . N
N5 0.07959(7) 1.39743(19) 0.34758(8) 0.0446(5) Uani d . 1 . . N
C1 0.14921(8) 0.7745(3) 0.56829(10) 0.0503(7) Uani d . 1 . . C
H1A 0.1838 0.7636 0.5680 0.060 Uiso calc R 1 . . H
C2 0.14862(9) 0.8448(3) 0.62978(11) 0.0580(8) Uani d . 1 . . C
H2A 0.1824 0.8801 0.6697 0.070 Uiso calc R 1 . . H
C3 0.09966(9) 0.8626(3) 0.63246(10) 0.0530(7) Uani d . 1 . . C
H3A 0.0994 0.9088 0.6742 0.064 Uiso calc R 1 . . H
C4 0.04875(8) 0.8109(3) 0.57162(9) 0.0436(6) Uani d . 1 . . C
C5 -0.00594(8) 0.8281(3) 0.56632(10) 0.0520(6) Uani d . 1 . . C
H5A -0.0094 0.8741 0.6060 0.062 Uiso calc R 1 . . H
C6 -0.05281(8) 0.7798(3) 0.50550(11) 0.0552(7) Uani d . 1 . . C
H6A -0.0880 0.7927 0.5039 0.066 Uiso calc R 1 . . H
C7 -0.04962(7) 0.7088(3) 0.44303(10) 0.0438(6) Uani d . 1 . . C
C8 -0.09636(8) 0.6608(3) 0.37601(11) 0.0561(7) Uani d . 1 . . C
H8A -0.1329 0.6717 0.3700 0.067 Uiso calc R 1 . . H
C9 -0.08784(9) 0.5987(3) 0.32027(12) 0.0614(9) Uani d . 1 . . C
H9A -0.1186 0.5692 0.2756 0.074 Uiso calc R 1 . . H
C10 -0.03341(8) 0.5792(3) 0.32985(11) 0.0508(7) Uani d . 1 . . C
H10A -0.0284 0.5349 0.2911 0.061 Uiso calc R 1 . . H
C11 0.00369(7) 0.6880(2) 0.44739(9) 0.0363(6) Uani d . 1 . . C
C12 0.05329(7) 0.7409(2) 0.51136(9) 0.0347(5) Uani d . 1 . . C
C13 0.20358(8) 0.4709(3) 0.50841(10) 0.0418(6) Uani d . 1 . . C
C14 0.26640(8) 0.4759(3) 0.53684(11) 0.0571(7) Uani d . 1 . . C
H14A 0.2841 0.3918 0.5764 0.086 Uiso calc R 1 . . H
H14B 0.2802 0.5938 0.5544 0.086 Uiso calc R 1 . . H
H14C 0.2751 0.4451 0.4980 0.086 Uiso calc R 1 . . H
C15 0.08496(8) 0.9620(3) 0.32277(10) 0.0451(6) Uani d . 1 . . C
C16 0.08087(8) 1.2602(3) 0.32402(9) 0.0438(6) Uani d . 1 . . C
O1W 0.28697(7) 0.6126(2) 0.72872(8) 0.0761(6) Uani d D 1 . . O
H11B 0.2649(2) 0.607(3) 0.7538(3) 0.091 Uiso d D 1 . . H
H11A 0.2852(6) 0.7181(9) 0.7019(5) 0.091 Uiso d D 1 . . H
O2W 0.25171(6) 0.2503(2) 0.67596(8) 0.0670(6) Uani d D 1 . . O
H21A 0.2213(5) 0.262(3) 0.6273(4) 0.080 Uiso d D 1 . . H
H21B 0.2606(8) 0.3734(7) 0.6878(10) 0.080 Uiso d D 1 . . H
O3W 0.28985(6) 0.91490(19) 0.65445(8) 0.0659(5) Uani d D 1 . . O
H31B 0.2923(8) 1.0345(8) 0.6715(7) 0.079 Uiso d D 1 . . H
H31A 0.3069(2) 0.914(3) 0.6227(3) 0.079 Uiso d D 1 . . H

loop_
_atom_site_aniso_label
_atom_site_aniso_U_11
_atom_site_aniso_U_22
_atom_site_aniso_U_33
_atom_site_aniso_U_12
_atom_site_aniso_U_13
_atom_site_aniso_U_23
Cu1 0.04011(11) 0.03554(13) 0.03610(10) 0.00272(10) 0.01835(8) -0.00160(9)
O1 0.0400(6) 0.0513(8) 0.0443(6) 0.0055(6) 0.0227(5) 0.0043(6)
O2 0.0474(7) 0.0592(9) 0.0597(7) 0.0054(7) 0.0286(5) 0.0151(7)
N1 0.0385(7) 0.0361(9) 0.0387(7) -0.0012(7) 0.0176(5) -0.0051(7)
N2 0.0393(7) 0.0386(9) 0.0327(7) 0.0006(7) 0.0140(6) 0.0002(6)
N3 0.0701(10) 0.0397(10) 0.0594(9) 0.0056(9) 0.0319(7) 0.0082(8)
N4 0.1827(16) 0.0298(10) 0.0700(9) 0.0066(10) 0.0852(8) 0.0005(7)
N5 0.0641(9) 0.0312(9) 0.0445(7) 0.0007(7) 0.0304(6) 0.0004(6)
C1 0.0429(10) 0.0553(13) 0.0481(10) -0.0041(10) 0.0175(8) -0.0119(10)
C2 0.0592(12) 0.0627(14) 0.0400(10) -0.0064(11) 0.0131(9) -0.0144(10)
C3 0.0723(12) 0.0493(13) 0.0389(9) 0.0005(11) 0.0273(8) -0.0051(9)
C4 0.0634(10) 0.0316(10) 0.0457(8) 0.0032(9) 0.0338(7) 0.0029(8)
C5 0.0719(10) 0.0487(12) 0.0545(9) 0.0057(10) 0.0455(7) -0.0010(9)
C6 0.0620(10) 0.0429(13) 0.0807(11) 0.0119(10) 0.0500(8) 0.0096(10)
C7 0.0461(9) 0.0354(11) 0.0555(9) 0.0005(9) 0.0284(7) 0.0081(9)
C8 0.0392(10) 0.0572(14) 0.0680(12) 0.0088(10) 0.0219(8) 0.0136(11)
C9 0.0391(11) 0.0680(16) 0.0569(13) 0.0026(11) 0.0056(10) 0.0004(11)
C10 0.0475(10) 0.0555(14) 0.0430(10) 0.0038(10) 0.0158(8) -0.0024(9)
C11 0.0408(8) 0.0286(10) 0.0409(8) 0.0013(8) 0.0202(6) 0.0024(8)
C12 0.0426(8) 0.0258(10) 0.0389(8) 0.0005(8) 0.0218(6) 0.0002(7)
C13 0.0404(9) 0.0416(11) 0.0439(9) 0.0028(9) 0.0202(7) -0.0025(9)
C14 0.0452(10) 0.0664(14) 0.0613(11) 0.0014(11) 0.0262(8) 0.0085(11)
C15 0.0589(10) 0.0376(11) 0.0411(9) 0.0024(10) 0.0252(7) -0.0012(9)
C16 0.0612(10) 0.0369(11) 0.0391(8) 0.0030(9) 0.0283(7) 0.0114(8)
O1W 0.1076(11) 0.0615(11) 0.0689(8) 0.0034(9) 0.0494(7) 0.0118(8)
O2W 0.0829(9) 0.0570(10) 0.0583(7) 0.0025(8) 0.0309(6) 0.0038(7)
O3W 0.0795(8) 0.0683(11) 0.0690(7) 0.0134(8) 0.0509(6) 0.0139(7)

loop_
_atom_type_symbol
_atom_type_description
_atom_type_scat_dispersion_real
_atom_type_scat_dispersion_imag
_atom_type_scat_source
C C 0.0033 0.0016 'International Tables Vol C Tables 4.2.6.8 and 6.1.1.4'
H H 0.0000 0.0000 'International Tables Vol C Tables 4.2.6.8 and 6.1.1.4'
N N 0.0061 0.0033 'International Tables Vol C Tables 4.2.6.8 and 6.1.1.4'
O O 0.0106 0.0060 'International Tables Vol C Tables 4.2.6.8 and 6.1.1.4'
Cu Cu 0.3201 1.2651 'International Tables Vol C Tables 4.2.6.8 and 6.1.1.4'

loop_
_geom_angle_atom_site_label_1
_geom_angle_atom_site_label_2
_geom_angle_atom_site_label_3
_geom_angle_site_symmetry_1
_geom_angle_site_symmetry_3
_geom_angle
_geom_angle_publ_flag
O1 Cu1 N5 . 1_545 91.85(6) yes
O1 Cu1 N2 . . 172.41(6) yes
N5 Cu1 N2 1_545 . 92.67(7) yes
O1 Cu1 N1 . . 92.93(6) yes
N5 Cu1 N1 1_545 . 156.03(7) yes
N2 Cu1 N1 . . 80.51(6) yes
O1 Cu1 N3 . . 92.79(6) yes
N5 Cu1 N3 1_545 . 99.38(7) yes
N2 Cu1 N3 . . 92.48(7) yes
N1 Cu1 N3 . . 103.83(7) yes
C13 O1 Cu1 . . 119.64(14) no
C1 N1 C12 . . 116.99(17) no
C1 N1 Cu1 . . 129.47(15) no
C12 N1 Cu1 . . 113.43(10) no
C10 N2 C11 . . 117.70(18) no
C10 N2 Cu1 . . 128.92(16) no
C11 N2 Cu1 . . 113.38(10) no
C15 N3 Cu1 . . 161.39(18) no
C16 N4 C15 . . 119.8(2) no
C16 N5 Cu1 . 1_565 162.30(13) no
N1 C1 C2 . . 123.0(2) no
N1 C1 H1A . . 118.5 no
C2 C1 H1A . . 118.5 no
C3 C2 C1 . . 120.42(18) no
C3 C2 H2A . . 119.8 no
C1 C2 H2A . . 119.8 no
C2 C3 C4 . . 119.4(2) no
C2 C3 H3A . . 120.3 no
C4 C3 H3A . . 120.3 no
C12 C4 C3 . . 116.3(2) no
C12 C4 C5 . . 118.55(15) no
C3 C4 C5 . . 125.1(2) no
C6 C5 C4 . . 121.6(2) no
C6 C5 H5A . . 119.2 no
C4 C5 H5A . . 119.2 no
C5 C6 C7 . . 121.2(2) no
C5 C6 H6A . . 119.4 no
C7 C6 H6A . . 119.4 no
C11 C7 C8 . . 116.4(2) no
C11 C7 C6 . . 118.22(15) no
C8 C7 C6 . . 125.3(2) no
C9 C8 C7 . . 119.7(2) no
C9 C8 H8A . . 120.1 no
C7 C8 H8A . . 120.1 no
C8 C9 C10 . . 119.95(18) no
C8 C9 H9A . . 120.0 no
C10 C9 H9A . . 120.0 no
N2 C10 C9 . . 122.8(2) no
N2 C10 H10A . . 118.6 no
C9 C10 H10A . . 118.6 no
N2 C11 C7 . . 123.38(14) no
N2 C11 C12 . . 115.92(17) no
C7 C11 C12 . . 120.69(18) no
N1 C12 C4 . . 123.85(14) no
N1 C12 C11 . . 116.43(17) no
C4 C12 C11 . . 119.72(18) no
O2 C13 O1 . . 123.65(17) no
O2 C13 C14 . . 121.49(17) no
O1 C13 C14 . . 114.82(19) no
C13 C14 H14A . . 109.5 no
C13 C14 H14B . . 109.5 no
H14A C14 H14B . . 109.5 no
C13 C14 H14C . . 109.5 no
H14A C14 H14C . . 109.5 no
H14B C14 H14C . . 109.5 no
N3 C15 N4 . . 173.8(2) no
N5 C16 N4 . . 173.7(2) no
H11B O1W H11A . . 118.5(15) no
H21A O2W H21B . . 99.7(15) no
H31B O3W H31A . . 106.5(17) no

loop_
_geom_bond_atom_site_label_1
_geom_bond_atom_site_label_2
_geom_bond_site_symmetry_2
_geom_bond_distance
_geom_bond_publ_flag
Cu1 O1 . 1.9333(13) yes
Cu1 N5 1_545 1.9958(16) yes
Cu1 N2 . 2.0195(16) yes
Cu1 N1 . 2.0246(16) yes
Cu1 N3 . 2.1777(18) yes
O1 C13 . 1.285(2) no
O2 C13 . 1.237(3) no
N1 C1 . 1.326(2) no
N1 C12 . 1.346(3) no
N2 C10 . 1.320(2) no
N2 C11 . 1.360(3) no
N3 C15 . 1.136(3) yes
N4 C16 . 1.285(3) yes
N4 C15 . 1.300(3) yes
N5 C16 . 1.143(2) yes
C1 C2 . 1.379(3) no
C1 H1A . 0.9300 no
C2 C3 . 1.342(3) no
C2 H2A . 0.9300 no
C3 C4 . 1.406(2) no
C3 H3A . 0.9300 no
C4 C12 . 1.404(3) no
C4 C5 . 1.419(3) no
C5 C6 . 1.342(2) no
C5 H5A . 0.9300 no
C6 C7 . 1.431(3) no
C6 H6A . 0.9300 no
C7 C11 . 1.393(3) no
C7 C8 . 1.407(2) no
C8 C9 . 1.353(4) no
C8 H8A . 0.9300 no
C9 C10 . 1.381(3) no
C9 H9A . 0.9300 no
C10 H10A . 0.9300 no
C11 C12 . 1.419(2) no
C13 C14 . 1.497(3) no
C14 H14A . 0.9600 no
C14 H14B . 0.9600 no
C14 H14C . 0.9600 no
O1W H11B . 0.950(7) no
O1W H11A . 0.952(7) no
O2W H21A . 0.954(6) no
O2W H21B . 0.955(6) no
O3W H31B . 0.953(7) no
O3W H31A . 0.957(7) no

loop_
_geom_hbond_atom_site_label_D
_geom_hbond_atom_site_label_H
_geom_hbond_atom_site_label_A
_geom_hbond_site_symmetry_A
_geom_hbond_distance_DH
_geom_hbond_distance_HA
_geom_hbond_distance_DA
_geom_hbond_angle_DHA
O3W H31A O1 7_566 0.957(7) 1.867(7) 2.810(2) 167.8(6)
O3W H31B O2W 1_565 0.953(7) 1.971(12) 2.821(2) 147.4(15)
O2W H21A O2 . 0.954(6) 1.859(10) 2.7506(18) 154.4(16)
O2W H21B O1W . 0.955(6) 1.964(8) 2.910(2) 170.6(15)
O1W H11B O2W 4_556 0.950(7) 2.010(13) 2.808(3) 140.4(16)
O1W H11A O3W . 0.952(7) 1.804(8) 2.752(2) 173.8(15)
